data_1575622
loop_
_publ_author_name
'Hossain, Ersad'
'Sk, Ramjan'
'Layek, Animesh'
'Pramanik, Samit'
'Frontera, Antonio'
'Ray, Partha Pratim'
'Mir, Mohammad Hedayetullah'
'Mukhopadhyay, Subrata'

_publ_section_title
;
 Effect of \p&#x22EF;\p interactions on the conductivity of two 1D
 coordination polymers through one-pot crystallization
;
_journal_issue 40
_journal_name_full CrystEngComm
_journal_page_first 6630
_journal_page_last 6638
_journal_paper_doi 10.1039/D5CE00825E
_journal_volume 27
_journal_year 2025
_chemical_formula_moiety 'C42 H32 N4 O6 Zn, 2(C2 H6 O), 2(H2 O)'
_chemical_formula_sum 'C46 H48 N4 O10 Zn'
_chemical_formula_weight 882.27
_space_group_crystal_system monoclinic
_space_group_IT_number 14
_space_group_name_Hall '-P 2yn'
_space_group_name_H-M_alt 'P 1 21/n 1'
_atom_sites_solution_hydrogens mixed
_audit_creation_method SHELXL-2016/6
_audit_update_record
;
2025-06-10 deposited with the CCDC.	2025-09-03 downloaded from the CCDC.
;
_cell_angle_alpha 90
_cell_angle_beta 92.0300(10)
_cell_angle_gamma 90
_cell_formula_units_Z 2
_cell_length_a 11.6044(3)
_cell_length_b 10.6205(3)
_cell_length_c 17.1687(5)
_cell_measurement_reflns_used 4031
_cell_measurement_temperature 296
_cell_measurement_theta_max 27.140
_cell_measurement_theta_min 2.154
_cell_volume 2114.62(10)
_computing_cell_refinement 'APEX2(Bruker,2007)and SAINT (Bruker,2007)'
_computing_data_collection 'APEX2 (Bruker, 2007)'
_computing_data_reduction 'SAINT(Bruker,2007)and XPREP(Bruker,2007)'
_computing_molecular_graphics
;    
ORTEP-3 for Windows (Farrugia, 1997), DIAMOND (Brandenburg,
1999) and Mercury (Macrae <i>et al.</i>, 2006)
;
_computing_publication_material 'PLATON (Spek, 2009)'
_computing_structure_refinement 'SHELXL-2016/6 (Sheldrick, 2016)'
_computing_structure_solution 'SHELXT 2014/5 (Sheldrick, 2014)'
_diffrn_ambient_temperature 296
_diffrn_measured_fraction_theta_full 0.999
_diffrn_measured_fraction_theta_max 0.999
_diffrn_measurement_device_type 'Bruker SMART APEX II CCD area-detector'
_diffrn_measurement_method '\w and \f'
_diffrn_radiation_type MoK\a
_diffrn_radiation_wavelength 0.71073
_diffrn_reflns_av_R_equivalents 0.1147
_diffrn_reflns_av_unetI/netI 0.0326
_diffrn_reflns_Laue_measured_fraction_full 0.999
_diffrn_reflns_Laue_measured_fraction_max 0.999
_diffrn_reflns_limit_h_max 14
_diffrn_reflns_limit_h_min -14
_diffrn_reflns_limit_k_max 13
_diffrn_reflns_limit_k_min -13
_diffrn_reflns_limit_l_max 22
_diffrn_reflns_limit_l_min -22
_diffrn_reflns_number 74458
_diffrn_reflns_point_group_measured_fraction_full 0.999
_diffrn_reflns_point_group_measured_fraction_max 0.999
_diffrn_reflns_theta_full 25.242
_diffrn_reflns_theta_max 27.140
_diffrn_reflns_theta_min 2.154
_diffrn_source 'fine-focus sealed tube'
_exptl_absorpt_coefficient_mu 0.645
_exptl_absorpt_correction_T_max 0.914
_exptl_absorpt_correction_T_min 0.873
_exptl_absorpt_correction_type multi-scan
_exptl_absorpt_process_details
;
 SADABS 2016/2: Krause, L., Herbst-Irmer, R., Sheldrick G.M. & Stalke D.,
 J. Appl. Cryst. 48 (2015) 3-10
;
_exptl_crystal_colour red
_exptl_crystal_density_diffrn 1.386
_exptl_crystal_description block
_exptl_crystal_F_000 924.0
_exptl_crystal_size_max 0.21
_exptl_crystal_size_mid 0.18
_exptl_crystal_size_min 0.14
_refine_diff_density_max 0.313
_refine_diff_density_min -0.561
_refine_diff_density_rms 0.093
_refine_ls_extinction_method none
_refine_ls_goodness_of_fit_ref 1.040
_refine_ls_hydrogen_treatment mixed
_refine_ls_matrix_type full
_refine_ls_number_parameters 287
_refine_ls_number_reflns 4673
_refine_ls_number_restraints 0
_refine_ls_restrained_S_all 1.040
_refine_ls_R_factor_all 0.0419
_refine_ls_R_factor_gt 0.0343
_refine_ls_shift/su_max 0.000
_refine_ls_shift/su_mean 0.000
_refine_ls_structure_factor_coef Fsqd
_refine_ls_weighting_details 'w=1/[\s^2^(Fo^2^)+(0.0575P)^2^+0.5061P] where P=(Fo^2^+2Fc^2^)/3'
_refine_ls_weighting_scheme calc
_refine_ls_wR_factor_gt 0.0940
_refine_ls_wR_factor_ref 0.0985
_reflns_Friedel_coverage 0.000
_reflns_number_gt 4031
_reflns_number_total 4680
_reflns_threshold_expression 'I > 2\s(I)'
_cod_data_source_file d5ce00825e2.cif
_cod_data_source_block ERSAD_a
_cod_depositor_comments 'Adding full bibliography for 1575622--1575623.cif.'
_cod_original_sg_symbol_H-M 'P 21/n'
_cod_database_code 1575622
_shelx_shelxl_version_number 2016/6
_shelx_space_group_comment
;
The symmetry employed for this shelxl refinement is uniquely defined
by the following loop, which should always be used as a source of
symmetry information in preference to the above space-group names.
They are only intended as comments.
;

loop_
_space_group_symop_operation_xyz
'x, y, z'
'-x+1/2, y+1/2, -z+1/2'
'-x, -y, -z'
'x-1/2, -y-1/2, z-1/2'

loop_
_atom_site_label
_atom_site_type_symbol
_atom_site_fract_x
_atom_site_fract_y
_atom_site_fract_z
_atom_site_U_iso_or_equiv
_atom_site_adp_type
_atom_site_occupancy
_atom_site_site_symmetry_order
_atom_site_calc_flag
_atom_site_refinement_flags_posn
_atom_site_refinement_flags_adp
_atom_site_refinement_flags_occupancy
_atom_site_disorder_assembly
_atom_site_disorder_group
Zn1 Zn 1.000000 0.500000 0.500000 0.02705(9) Uani 1 2 d S . P . .
O1 O 0.89567(9) 0.64243(10) 0.44936(7) 0.0337(2) Uani 1 1 d . . . . .
O3 O 0.94551(11) 0.54530(13) 0.61415(7) 0.0395(3) Uani 1 1 d . . . . .
H3A H 0.897260 0.601674 0.611296 0.059 Uiso 1 1 calc R U . . .
O4 O 0.70360(14) 0.91297(14) 0.63065(8) 0.0547(4) Uani 1 1 d G . . . .
H4A H 0.731684 0.849972 0.607384 0.082 Uiso 1 1 d G U . . .
H4B H 0.658758 0.947249 0.596661 0.082 Uiso 1 1 d G U . . .
O5 O 0.61898(15) 0.87050(15) 0.77485(9) 0.0609(4) Uani 1 1 d . . . . .
H23A H 0.648667 0.891142 0.734134 0.091 Uiso 1 1 calc R U . . .
N1 N 0.85953(11) 0.36779(12) 0.48205(8) 0.0312(3) Uani 1 1 d . . . . .
N2 N 0.55307(11) 0.03100(13) 0.50816(8) 0.0324(3) Uani 1 1 d . . . . .
O2 O 0.80250(15) 0.71925(16) 0.54930(8) 0.0691(5) Uani 1 1 d . . . . .
C18 C 0.67223(13) 0.20306(15) 0.46926(9) 0.0326(3) Uani 1 1 d . . . . .
C19 C 0.75855(14) 0.18677(16) 0.52626(10) 0.0363(4) Uani 1 1 d . . . . .
H19 H 0.755607 0.119619 0.560896 0.044 Uiso 1 1 calc R U . . .
C7 C 0.75158(14) 0.79257(15) 0.42142(9) 0.0349(3) Uani 1 1 d . . . . .
C21 C 0.56900(14) 0.12316(16) 0.46249(10) 0.0366(4) Uani 1 1 d . . . . .
H21 H 0.513528 0.140539 0.423551 0.044 Uiso 1 1 calc R U . . .
C17 C 0.68412(15) 0.30294(17) 0.41803(11) 0.0415(4) Uani 1 1 d . . . . .
H17 H 0.628461 0.316930 0.378673 0.050 Uiso 1 1 calc R U . . .
C9 C 0.57638(17) 0.8275(2) 0.34056(10) 0.0471(5) Uani 1 1 d . . . . .
C8 C 0.63953(15) 0.75509(17) 0.39853(10) 0.0395(4) Uani 1 1 d . . . . .
C16 C 0.77868(15) 0.38153(16) 0.42556(10) 0.0384(4) Uani 1 1 d . . . . .
H16 H 0.786260 0.446572 0.389833 0.046 Uiso 1 1 calc R U . . .
C6 C 0.80120(15) 0.90017(16) 0.38909(10) 0.0391(4) Uani 1 1 d . . . . .
C5 C 0.7386(2) 0.9691(2) 0.32964(11) 0.0491(5) Uani 1 1 d . . . . .
C14 C 0.58582(17) 0.6463(2) 0.42940(12) 0.0512(5) Uani 1 1 d . . . . .
H14 H 0.624931 0.598265 0.467123 0.061 Uiso 1 1 calc R U . . .
C15 C 0.82186(14) 0.71219(15) 0.47872(10) 0.0346(3) Uani 1 1 d . . . . .
C20 C 0.84854(14) 0.27089(16) 0.53104(10) 0.0354(4) Uani 1 1 d . . . . .
H20 H 0.904751 0.259876 0.570414 0.042 Uiso 1 1 calc R U . . .
C10 C 0.6284(2) 0.9308(2) 0.30739(11) 0.0555(5) Uani 1 1 d . . . . .
H10 H 0.587880 0.975894 0.268902 0.067 Uiso 1 1 calc R U . . .
C11 C 0.46224(19) 0.7879(3) 0.31831(13) 0.0627(6) Uani 1 1 d . . . . .
H11 H 0.419489 0.835423 0.282111 0.075 Uiso 1 1 calc R U . . .
C1 C 0.91280(17) 0.94430(19) 0.41345(12) 0.0485(4) Uani 1 1 d . . . . .
H1 H 0.954765 0.900885 0.451995 0.058 Uiso 1 1 calc R U . . .
C12 C 0.41539(19) 0.6848(3) 0.34806(15) 0.0702(7) Uani 1 1 d . . . . .
H12 H 0.341361 0.660523 0.331834 0.084 Uiso 1 1 calc R U . . .
C2 C 0.9588(2) 1.0493(2) 0.38103(15) 0.0656(6) Uani 1 1 d . . . . .
H2 H 1.031395 1.077249 0.397993 0.079 Uiso 1 1 calc R U . . .
C13 C 0.4778(2) 0.6119(3) 0.40422(15) 0.0660(6) Uani 1 1 d . . . . .
H13 H 0.444531 0.539641 0.424189 0.079 Uiso 1 1 calc R U . . .
C4 C 0.7924(2) 1.0774(2) 0.29696(14) 0.0671(7) Uani 1 1 d . . . . .
H4 H 0.753811 1.122320 0.257510 0.081 Uiso 1 1 calc R U . . .
C3 C 0.8975(3) 1.1151(2) 0.32236(16) 0.0761(8) Uani 1 1 d . . . . .
H3 H 0.930190 1.186289 0.300586 0.091 Uiso 1 1 calc R U . . .
C23 C 0.5460(2) 0.7662(3) 0.76089(14) 0.0729(7) Uani 1 1 d . . . . .
H23B H 0.491212 0.786574 0.718773 0.087 Uiso 1 1 calc R U . . .
H24A H 0.502632 0.750105 0.807154 0.087 Uiso 1 1 calc R U . . .
C22 C 0.6089(4) 0.6509(3) 0.7404(2) 0.1212(14) Uani 1 1 d . . . . .
H22C H 0.648812 0.664682 0.693134 0.182 Uiso 1 1 calc R U . . .
H22A H 0.555319 0.582745 0.733088 0.182 Uiso 1 1 calc R U . . .
H22B H 0.663604 0.630343 0.781729 0.182 Uiso 1 1 calc R U . . .
H3B H 0.921(2) 0.493(2) 0.6414(15) 0.060(8) Uiso 1 1 d . . . . .

loop_
_atom_site_aniso_label
_atom_site_aniso_U_11
_atom_site_aniso_U_22
_atom_site_aniso_U_33
_atom_site_aniso_U_23
_atom_site_aniso_U_13
_atom_site_aniso_U_12
Zn1 0.02289(14) 0.02281(14) 0.03531(15) 0.00227(9) -0.00117(9) -0.00495(9)
O1 0.0296(6) 0.0288(6) 0.0426(6) 0.0047(5) -0.0004(5) 0.0028(4)
O3 0.0434(7) 0.0381(7) 0.0371(6) 0.0038(5) 0.0028(5) 0.0021(6)
O4 0.0589(9) 0.0521(8) 0.0531(8) 0.0045(6) 0.0038(7) 0.0069(7)
O5 0.0738(10) 0.0588(9) 0.0507(8) -0.0108(7) 0.0091(7) -0.0051(8)
N1 0.0276(6) 0.0266(6) 0.0393(7) 0.0013(5) -0.0005(5) -0.0078(5)
N2 0.0254(7) 0.0303(6) 0.0417(7) -0.0037(6) 0.0012(5) -0.0108(5)
O2 0.0931(12) 0.0752(11) 0.0394(7) 0.0086(7) 0.0073(7) 0.0486(10)
C18 0.0291(8) 0.0301(8) 0.0387(8) -0.0014(6) 0.0016(6) -0.0097(6)
C19 0.0338(8) 0.0310(8) 0.0440(9) 0.0069(7) -0.0006(7) -0.0092(7)
C7 0.0367(8) 0.0324(8) 0.0355(8) 0.0011(6) 0.0020(6) 0.0098(7)
C21 0.0305(8) 0.0363(9) 0.0426(9) -0.0003(7) -0.0024(7) -0.0120(7)
C17 0.0376(9) 0.0404(9) 0.0456(9) 0.0070(7) -0.0116(7) -0.0143(7)
C9 0.0440(10) 0.0581(12) 0.0390(9) -0.0097(8) -0.0023(8) 0.0196(9)
C8 0.0382(9) 0.0396(9) 0.0407(9) -0.0045(7) 0.0029(7) 0.0113(7)
C16 0.0392(9) 0.0325(8) 0.0429(9) 0.0093(7) -0.0060(7) -0.0133(7)
C6 0.0439(9) 0.0344(9) 0.0396(9) 0.0028(7) 0.0090(7) 0.0108(7)
C5 0.0639(13) 0.0438(10) 0.0403(10) 0.0076(8) 0.0112(9) 0.0192(9)
C14 0.0423(10) 0.0518(11) 0.0597(12) -0.0019(9) 0.0039(9) 0.0014(9)
C15 0.0350(8) 0.0283(8) 0.0403(9) 0.0032(6) -0.0002(7) 0.0026(6)
C20 0.0299(8) 0.0331(8) 0.0426(9) 0.0055(7) -0.0056(7) -0.0070(6)
C10 0.0652(13) 0.0622(13) 0.0389(10) 0.0065(9) -0.0013(9) 0.0301(11)
C11 0.0463(12) 0.0904(18) 0.0508(12) -0.0195(12) -0.0091(9) 0.0237(12)
C1 0.0501(11) 0.0391(10) 0.0569(11) 0.0033(9) 0.0110(9) 0.0014(9)
C12 0.0372(11) 0.102(2) 0.0707(15) -0.0297(15) -0.0024(10) 0.0040(12)
C2 0.0653(15) 0.0511(12) 0.0822(16) 0.0010(12) 0.0258(13) -0.0083(11)
C13 0.0503(12) 0.0711(15) 0.0773(16) -0.0134(12) 0.0117(11) -0.0105(11)
C4 0.0904(19) 0.0531(13) 0.0592(13) 0.0263(11) 0.0210(13) 0.0216(13)
C3 0.094(2) 0.0520(13) 0.0851(18) 0.0229(12) 0.0388(16) 0.0031(13)
C23 0.0857(18) 0.0826(18) 0.0495(12) -0.0016(12) -0.0094(12) -0.0193(15)
C22 0.179(4) 0.0641(19) 0.121(3) -0.0006(19) 0.019(3) -0.015(2)

loop_
_atom_type_symbol
_atom_type_description
_atom_type_scat_dispersion_real
_atom_type_scat_dispersion_imag
_atom_type_scat_source
C C 0.0033 0.0016 'International Tables Vol C Tables 4.2.6.8 and 6.1.1.4'
H H 0.0000 0.0000 'International Tables Vol C Tables 4.2.6.8 and 6.1.1.4'
N N 0.0061 0.0033 'International Tables Vol C Tables 4.2.6.8 and 6.1.1.4'
O O 0.0106 0.0060 'International Tables Vol C Tables 4.2.6.8 and 6.1.1.4'
Zn Zn 0.2839 1.4301 'International Tables Vol C Tables 4.2.6.8 and 6.1.1.4'

loop_
_geom_angle_atom_site_label_1
_geom_angle_atom_site_label_2
_geom_angle_atom_site_label_3
_geom_angle
_geom_angle_site_symmetry_1
_geom_angle_site_symmetry_3
_geom_angle_publ_flag
O1 Zn1 O1 180.00(4) . 3_766 ?
O1 Zn1 O3 88.14(5) . 3_766 ?
O1 Zn1 O3 91.86(5) 3_766 3_766 ?
O1 Zn1 O3 91.86(5) . . ?
O1 Zn1 O3 88.14(5) 3_766 . ?
O3 Zn1 O3 180.0 3_766 . ?
O1 Zn1 N1 90.68(5) . 3_766 ?
O1 Zn1 N1 89.32(5) 3_766 3_766 ?
O3 Zn1 N1 91.77(5) 3_766 3_766 ?
O3 Zn1 N1 88.23(5) . 3_766 ?
O1 Zn1 N1 89.32(5) . . ?
O1 Zn1 N1 90.68(5) 3_766 . ?
O3 Zn1 N1 88.23(5) 3_766 . ?
O3 Zn1 N1 91.77(5) . . ?
N1 Zn1 N1 180.0 3_766 . ?
C15 O1 Zn1 130.57(11) . . ?
Zn1 O3 H3A 109.5 . . ?
Zn1 O3 H3B 120.6(18) . . ?
H3A O3 H3B 107.1 . . ?
H4A O4 H4B 104.5 . . ?
C23 O5 H23A 109.5 . . ?
C16 N1 C20 117.46(13) . . ?
C16 N1 Zn1 122.64(10) . . ?
C20 N1 Zn1 119.83(11) . . ?
C21 N2 N2 112.36(17) . 3_656 ?
C19 C18 C17 117.21(14) . . ?
C19 C18 C21 123.40(15) . . ?
C17 C18 C21 119.36(15) . . ?
C20 C19 C18 119.31(15) . . ?
C20 C19 H19 120.3 . . ?
C18 C19 H19 120.3 . . ?
C8 C7 C6 120.64(16) . . ?
C8 C7 C15 119.56(15) . . ?
C6 C7 C15 119.73(15) . . ?
N2 C21 C18 122.12(15) . . ?
N2 C21 H21 118.9 . . ?
C18 C21 H21 118.9 . . ?
C16 C17 C18 119.94(16) . . ?
C16 C17 H17 120.0 . . ?
C18 C17 H17 120.0 . . ?
C10 C9 C11 122.5(2) . . ?
C10 C9 C8 119.32(18) . . ?
C11 C9 C8 118.2(2) . . ?
C7 C8 C14 122.65(17) . . ?
C7 C8 C9 119.14(17) . . ?
C14 C8 C9 118.20(18) . . ?
N1 C16 C17 122.56(15) . . ?
N1 C16 H16 118.7 . . ?
C17 C16 H16 118.7 . . ?
C7 C6 C1 122.20(16) . . ?
C7 C6 C5 119.56(18) . . ?
C1 C6 C5 118.24(18) . . ?
C10 C5 C4 122.7(2) . . ?
C10 C5 C6 119.12(19) . . ?
C4 C5 C6 118.2(2) . . ?
C13 C14 C8 120.6(2) . . ?
C13 C14 H14 119.7 . . ?
C8 C14 H14 119.7 . . ?
O2 C15 O1 125.33(16) . . ?
O2 C15 C7 119.11(15) . . ?
O1 C15 C7 115.56(14) . . ?
N1 C20 C19 123.47(15) . . ?
N1 C20 H20 118.3 . . ?
C19 C20 H20 118.3 . . ?
C5 C10 C9 122.14(18) . . ?
C5 C10 H10 118.9 . . ?
C9 C10 H10 118.9 . . ?
C12 C11 C9 121.7(2) . . ?
C12 C11 H11 119.1 . . ?
C9 C11 H11 119.1 . . ?
C2 C1 C6 120.9(2) . . ?
C2 C1 H1 119.5 . . ?
C6 C1 H1 119.5 . . ?
C11 C12 C13 120.3(2) . . ?
C11 C12 H12 119.8 . . ?
C13 C12 H12 119.8 . . ?
C1 C2 C3 120.4(2) . . ?
C1 C2 H2 119.8 . . ?
C3 C2 H2 119.8 . . ?
C14 C13 C12 120.8(2) . . ?
C14 C13 H13 119.6 . . ?
C12 C13 H13 119.6 . . ?
C3 C4 C5 121.1(2) . . ?
C3 C4 H4 119.5 . . ?
C5 C4 H4 119.5 . . ?
C4 C3 C2 121.2(2) . . ?
C4 C3 H3 119.4 . . ?
C2 C3 H3 119.4 . . ?
O5 C23 C22 113.1(3) . . ?
O5 C23 H23B 109.0 . . ?
C22 C23 H23B 109.0 . . ?
O5 C23 H24A 109.0 . . ?
C22 C23 H24A 109.0 . . ?
H23B C23 H24A 107.8 . . ?
C23 C22 H22C 109.5 . . ?
C23 C22 H22A 109.5 . . ?
H22C C22 H22A 109.5 . . ?
C23 C22 H22B 109.5 . . ?
H22C C22 H22B 109.5 . . ?
H22A C22 H22B 109.5 . . ?

loop_
_geom_bond_atom_site_label_1
_geom_bond_atom_site_label_2
_geom_bond_distance
_geom_bond_site_symmetry_2
_geom_bond_publ_flag
Zn1 O1 2.1060(11) . ?
Zn1 O1 2.1061(11) 3_766 ?
Zn1 O3 2.1354(12) 3_766 ?
Zn1 O3 2.1355(12) . ?
Zn1 N1 2.1652(12) 3_766 ?
Zn1 N1 2.1652(12) . ?
O1 C15 1.2519(19) . ?
O3 H3A 0.8200 . ?
O3 H3B 0.79(2) . ?
O4 H4A 0.8501 . ?
O4 H4B 0.8499 . ?
O5 C23 1.410(3) . ?
O5 H23A 0.8200 . ?
N1 C16 1.333(2) . ?
N1 C20 1.338(2) . ?
N2 C21 1.272(2) . ?
N2 N2 1.416(2) 3_656 ?
O2 C15 1.243(2) . ?
C18 C19 1.386(2) . ?
C18 C17 1.388(2) . ?
C18 C21 1.469(2) . ?
C19 C20 1.375(2) . ?
C19 H19 0.9300 . ?
C7 C8 1.403(2) . ?
C7 C6 1.403(2) . ?
C7 C15 1.518(2) . ?
C21 H21 0.9300 . ?
C17 C16 1.381(2) . ?
C17 H17 0.9300 . ?
C9 C10 1.384(3) . ?
C9 C11 1.429(3) . ?
C9 C8 1.438(3) . ?
C8 C14 1.424(3) . ?
C16 H16 0.9300 . ?
C6 C1 1.426(3) . ?
C6 C5 1.433(3) . ?
C5 C10 1.383(3) . ?
C5 C4 1.432(3) . ?
C14 C13 1.362(3) . ?
C14 H14 0.9300 . ?
C20 H20 0.9300 . ?
C10 H10 0.9300 . ?
C11 C12 1.333(4) . ?
C11 H11 0.9300 . ?
C1 C2 1.363(3) . ?
C1 H1 0.9300 . ?
C12 C13 1.415(4) . ?
C12 H12 0.9300 . ?
C2 C3 1.400(4) . ?
C2 H2 0.9300 . ?
C13 H13 0.9300 . ?
C4 C3 1.342(4) . ?
C4 H4 0.9300 . ?
C3 H3 0.9300 . ?
C23 C22 1.474(4) . ?
C23 H23B 0.9700 . ?
C23 H24A 0.9700 . ?
C22 H22C 0.9600 . ?
C22 H22A 0.9600 . ?
C22 H22B 0.9600 . ?

loop_
_geom_torsion_atom_site_label_1
_geom_torsion_atom_site_label_2
_geom_torsion_atom_site_label_3
_geom_torsion_atom_site_label_4
_geom_torsion
_geom_torsion_site_symmetry_1
_geom_torsion_site_symmetry_2
_geom_torsion_site_symmetry_3
_geom_torsion_site_symmetry_4
_geom_torsion_publ_flag
C17 C18 C19 C20 2.0(3) . . . . ?
C21 C18 C19 C20 -176.01(16) . . . . ?
N2 N2 C21 C18 178.82(16) 3_656 . . . ?
C19 C18 C21 N2 -1.5(3) . . . . ?
C17 C18 C21 N2 -179.45(17) . . . . ?
C19 C18 C17 C16 -0.5(3) . . . . ?
C21 C18 C17 C16 177.64(16) . . . . ?
C6 C7 C8 C14 179.67(16) . . . . ?
C15 C7 C8 C14 2.7(2) . . . . ?
C6 C7 C8 C9 0.8(2) . . . . ?
C15 C7 C8 C9 -176.12(15) . . . . ?
C10 C9 C8 C7 1.4(3) . . . . ?
C11 C9 C8 C7 -179.77(16) . . . . ?
C10 C9 C8 C14 -177.46(17) . . . . ?
C11 C9 C8 C14 1.3(2) . . . . ?
C20 N1 C16 C17 2.2(3) . . . . ?
Zn1 N1 C16 C17 -174.64(14) . . . . ?
C18 C17 C16 N1 -1.7(3) . . . . ?
C8 C7 C6 C1 177.13(16) . . . . ?
C15 C7 C6 C1 -5.9(2) . . . . ?
C8 C7 C6 C5 -2.8(2) . . . . ?
C15 C7 C6 C5 174.18(15) . . . . ?
C7 C6 C5 C10 2.4(3) . . . . ?
C1 C6 C5 C10 -177.44(17) . . . . ?
C7 C6 C5 C4 -179.04(17) . . . . ?
C1 C6 C5 C4 1.1(3) . . . . ?
C7 C8 C14 C13 -178.57(18) . . . . ?
C9 C8 C14 C13 0.3(3) . . . . ?
Zn1 O1 C15 O2 7.6(3) . . . . ?
Zn1 O1 C15 C7 -171.99(10) . . . . ?
C8 C7 C15 O2 -78.8(2) . . . . ?
C6 C7 C15 O2 104.2(2) . . . . ?
C8 C7 C15 O1 100.80(18) . . . . ?
C6 C7 C15 O1 -76.2(2) . . . . ?
C16 N1 C20 C19 -0.6(3) . . . . ?
Zn1 N1 C20 C19 176.39(13) . . . . ?
C18 C19 C20 N1 -1.6(3) . . . . ?
C4 C5 C10 C9 -178.62(19) . . . . ?
C6 C5 C10 C9 -0.2(3) . . . . ?
C11 C9 C10 C5 179.51(18) . . . . ?
C8 C9 C10 C5 -1.8(3) . . . . ?
C10 C9 C11 C12 176.7(2) . . . . ?
C8 C9 C11 C12 -2.0(3) . . . . ?
C7 C6 C1 C2 -179.95(19) . . . . ?
C5 C6 C1 C2 -0.1(3) . . . . ?
C9 C11 C12 C13 1.1(3) . . . . ?
C6 C1 C2 C3 -0.7(3) . . . . ?
C8 C14 C13 C12 -1.3(3) . . . . ?
C11 C12 C13 C14 0.7(4) . . . . ?
C10 C5 C4 C3 177.0(2) . . . . ?
C6 C5 C4 C3 -1.4(3) . . . . ?
C5 C4 C3 C2 0.7(4) . . . . ?
C1 C2 C3 C4 0.4(4) . . . . ?
